data_1546796
loop_
_publ_author_name
'Callaghan, Susan'
'Filatov, Mikhail A.'
'Sitte, Elisabeth'
'Savoie, Huguette'
'Boyle, Ross W.'
'Flanagan, Keith'
'Senge, Mathias O.'

_publ_section_title
;
 Delayed release singlet oxygen sensitizers based on pyridone-appended
 porphyrins
;
_journal_name_full 'Photochem. Photobiol. Sci.'
_journal_paper_doi 10.1039/C7PP00244K
_journal_year 2017
_chemical_formula_moiety 'C48 H34 Br4 N4'
_chemical_formula_sum 'C48 H34 Br4 N4'
_chemical_formula_weight 986.43
_chemical_name_systematic 5,10,15,20-tetrakis(4-(bromomethyl)phenyl)porphyrin
_space_group_crystal_system monoclinic
_space_group_IT_number 14
_space_group_name_Hall '-P 2ybc'
_space_group_name_H-M_alt 'P 1 21/c 1'
_symmetry_space_group_name_Hall '-P 2ybc'
_symmetry_space_group_name_H-M 'P 1 21/c 1'
_atom_sites_solution_hydrogens geom
_atom_sites_solution_primary direct
_audit_creation_date 2017-05-12
_audit_creation_method
;
Olex2 1.2
(compiled 2017.03.28 svn.r3405 for OlexSys, GUI svn.r5337)
;
_audit_update_record
;
2017-06-28 deposited with the CCDC.
2017-08-22 downloaded from the CCDC.
;
_cell_angle_alpha 90
_cell_angle_beta 107.3000(10)
_cell_angle_gamma 90
_cell_formula_units_Z 2
_cell_length_a 15.8019(13)
_cell_length_b 8.9658(7)
_cell_length_c 14.5051(12)
_cell_measurement_reflns_used 8426
_cell_measurement_temperature 100
_cell_measurement_theta_max 29.018
_cell_measurement_theta_min 2.643
_cell_volume 1962.1(3)
_computing_cell_refinement 'SAINT+ Ver. 8.34A (Bruker, 2014)'
_computing_data_collection 'APEX2 Ver. v.7-1 (Bruker, 2014)'
_computing_data_reduction 'SAINT+ Ver. 8.34A (Bruker, 2014)'
_computing_molecular_graphics 'Olex2 (Dolomanov et al., 2009)'
_computing_publication_material 'Olex2 (Dolomanov et al., 2009)'
_computing_structure_refinement 'XL (Sheldrick, 2008)'
_computing_structure_solution 'ShelXT (Sheldrick, 2015)'
_diffrn_ambient_temperature 100.01
_diffrn_detector 'Bruker APEX2 area detector'
_diffrn_detector_area_resol_mean 7.9
_diffrn_detector_type 'CCD area detector'
_diffrn_measured_fraction_theta_full 0.998
_diffrn_measured_fraction_theta_max 0.996
_diffrn_measurement_device 'Kappa diffractometer'
_diffrn_measurement_device_type 'Bruker SMART APEX2 area detector'
_diffrn_measurement_method '\w and \f scans'
_diffrn_radiation_monochromator graphite
_diffrn_radiation_probe x-ray
_diffrn_radiation_type MoK\a
_diffrn_radiation_wavelength 0.71073
_diffrn_reflns_av_R_equivalents 0.0500
_diffrn_reflns_av_unetI/netI 0.0339
_diffrn_reflns_Laue_measured_fraction_full 0.998
_diffrn_reflns_Laue_measured_fraction_max 0.996
_diffrn_reflns_limit_h_max 21
_diffrn_reflns_limit_h_min -21
_diffrn_reflns_limit_k_max 12
_diffrn_reflns_limit_k_min -12
_diffrn_reflns_limit_l_max 19
_diffrn_reflns_limit_l_min -19
_diffrn_reflns_number 37651
_diffrn_reflns_point_group_measured_fraction_full 0.998
_diffrn_reflns_point_group_measured_fraction_max 0.996
_diffrn_reflns_theta_full 26.000
_diffrn_reflns_theta_max 29.168
_diffrn_reflns_theta_min 2.643
_diffrn_source 'microfocus sealed X-ray tube'
_diffrn_source_type 'Incoatec I\ms'
_diffrn_standards_number 0
_exptl_absorpt_coefficient_mu 4.144
_exptl_absorpt_correction_T_max 0.7458
_exptl_absorpt_correction_T_min 0.5828
_exptl_absorpt_correction_type multi-scan
_exptl_absorpt_process_details
;
SADABS-2014/5 (Bruker,2014/5) was used for absorption correction.
wR2(int) was 0.0739 before and 0.0436 after correction.
The Ratio of minimum to maximum transmission is 0.7814.
The \l/2 correction factor is Not present.
;
_exptl_crystal_colour black
_exptl_crystal_colour_primary black
_exptl_crystal_density_diffrn 1.670
_exptl_crystal_description plate
_exptl_crystal_F_000 980
_exptl_crystal_recrystallization_method DCM/MeOH
_exptl_crystal_size_max 0.17
_exptl_crystal_size_mid 0.13
_exptl_crystal_size_min 0.07
_refine_diff_density_max 1.355
_refine_diff_density_min -1.106
_refine_diff_density_rms 0.106
_refine_ls_extinction_method none
_refine_ls_goodness_of_fit_ref 1.019
_refine_ls_hydrogen_treatment constr
_refine_ls_matrix_type full
_refine_ls_number_parameters 253
_refine_ls_number_reflns 5288
_refine_ls_number_restraints 0
_refine_ls_restrained_S_all 1.019
_refine_ls_R_factor_all 0.0570
_refine_ls_R_factor_gt 0.0370
_refine_ls_shift/su_max 0.001
_refine_ls_shift/su_mean 0.000
_refine_ls_structure_factor_coef Fsqd
_refine_ls_weighting_details 'w=1/[\s^2^(Fo^2^)+(0.0475P)^2^+2.9923P] where P=(Fo^2^+2Fc^2^)/3'
_refine_ls_weighting_scheme calc
_refine_ls_wR_factor_gt 0.0885
_refine_ls_wR_factor_ref 0.0964
_reflns_Friedel_coverage 0.000
_reflns_number_gt 4085
_reflns_number_total 5288
_reflns_threshold_expression 'I > 2\s(I)'
_cod_data_source_file c7pp00244k2.cif
_cod_data_source_block kjf079
_cod_database_code 1546796
_shelx_shelxl_version_number 2014/7
_shelx_space_group_comment
;
The symmetry employed for this shelxl refinement is uniquely defined
by the following loop, which should always be used as a source of
symmetry information in preference to the above space-group names.
They are only intended as comments.
;
_shelx_estimated_absorpt_t_max 0.760
_shelx_estimated_absorpt_t_min 0.539
_olex2_refinement_description
;
1. Fixed Uiso
 At 1.2 times of:
  All C(H) groups, All C(H,H) groups, All N(H) groups
2.a Secondary CH2 refined with riding coordinates:
 C107(H10A,H10B), C57(H57A,H57B)
2.b Aromatic/amide H refined with riding coordinates:
 N2(H2), C7(H7), C3(H3), C8(H8), C105(H105), C106(H106), C2(H2A), C103(H103),
 C102(H102), C52(H52), C53(H53), C55(H55), C56(H56)
;
_olex2_date_sample_data_collection 2016-01-29
_olex2_date_sample_submission 2016-01-22
_olex2_exptl_crystal_mounting_method 'MiTeGen loop'
_olex2_submission_original_sample_id 5,10,15,20-tetrakis(4-(bromomethyl)phenyl)porphyrin
_olex2_submission_special_instructions 'No special instructions were received'

loop_
_space_group_symop_operation_xyz
'x, y, z'
'-x, y+1/2, -z+1/2'
'-x, -y, -z'
'x, -y-1/2, z-1/2'

loop_
_atom_site_label
_atom_site_type_symbol
_atom_site_fract_x
_atom_site_fract_y
_atom_site_fract_z
_atom_site_U_iso_or_equiv
_atom_site_adp_type
_atom_site_occupancy
_atom_site_site_symmetry_order
_atom_site_calc_flag
_atom_site_refinement_flags_posn
Br10 Br 0.81313(2) 0.53036(4) -0.00940(2) 0.02517(9) Uani 1 1 d .
Br58 Br -0.02461(2) 0.21259(4) -0.04237(2) 0.02722(9) Uani 1 1 d .
N2 N 0.44859(14) 0.4242(3) 0.36057(16) 0.0130(4) Uani 1 1 d .
H2 H 0.4701 0.4590 0.4197 0.016 Uiso 1 1 calc R
N1 N 0.37554(15) 0.4897(2) 0.51821(16) 0.0128(4) Uani 1 1 d .
C1 C 0.35478(17) 0.5202(3) 0.60182(19) 0.0129(5) Uani 1 1 d .
C10 C 0.58602(17) 0.4294(3) 0.31124(18) 0.0125(5) Uani 1 1 d .
C7 C 0.35435(18) 0.3309(3) 0.22101(19) 0.0146(5) Uani 1 1 d .
H7 H 0.3018 0.2959 0.1751 0.017 Uiso 1 1 calc R
C6 C 0.36211(17) 0.3842(3) 0.31669(19) 0.0138(5) Uani 1 1 d .
C9 C 0.49563(17) 0.4003(3) 0.29614(18) 0.0134(5) Uani 1 1 d .
C5 C 0.29171(17) 0.3915(3) 0.35746(19) 0.0130(5) Uani 1 1 d .
C3 C 0.22768(17) 0.4377(3) 0.4949(2) 0.0141(5) Uani 1 1 d .
H3 H 0.1682 0.4079 0.4644 0.017 Uiso 1 1 calc R
C8 C 0.43600(18) 0.3401(3) 0.20847(19) 0.0151(5) Uani 1 1 d .
H8 H 0.4511 0.3120 0.1522 0.018 Uiso 1 1 calc R
C105 C 0.61565(18) 0.5022(3) 0.06555(19) 0.0147(5) Uani 1 1 d .
H105 H 0.5923 0.5684 0.0130 0.018 Uiso 1 1 calc R
C106 C 0.58584(17) 0.5098(3) 0.14663(19) 0.0136(5) Uani 1 1 d .
H106 H 0.5421 0.5814 0.1486 0.016 Uiso 1 1 calc R
C104 C 0.67976(18) 0.3974(3) 0.06126(19) 0.0148(5) Uani 1 1 d .
C4 C 0.30002(17) 0.4387(3) 0.45205(19) 0.0116(5) Uani 1 1 d .
C2 C 0.26176(17) 0.4876(3) 0.58704(19) 0.0140(5) Uani 1 1 d .
H2A H 0.2304 0.4991 0.6332 0.017 Uiso 1 1 calc R
C54 C 0.04186(17) 0.2517(3) 0.1627(2) 0.0153(5) Uani 1 1 d .
C101 C 0.61901(17) 0.4146(3) 0.22493(18) 0.0129(5) Uani 1 1 d .
C103 C 0.71273(19) 0.3008(3) 0.1394(2) 0.0179(6) Uani 1 1 d .
H103 H 0.7562 0.2287 0.1372 0.022 Uiso 1 1 calc R
C51 C 0.20268(17) 0.3432(3) 0.29408(19) 0.0135(5) Uani 1 1 d .
C102 C 0.68277(19) 0.3088(3) 0.2204(2) 0.0170(5) Uani 1 1 d .
H102 H 0.7057 0.2422 0.2728 0.020 Uiso 1 1 calc R
C52 C 0.18411(18) 0.1921(3) 0.2755(2) 0.0161(5) Uani 1 1 d .
H52 H 0.2264 0.1195 0.3077 0.019 Uiso 1 1 calc R
C53 C 0.10457(18) 0.1468(3) 0.2107(2) 0.0169(5) Uani 1 1 d .
H53 H 0.0928 0.0434 0.1990 0.020 Uiso 1 1 calc R
C107 C 0.7138(2) 0.3899(3) -0.0242(2) 0.0196(6) Uani 1 1 d .
H10A H 0.6655 0.4147 -0.0833 0.024 Uiso 1 1 calc R
H10B H 0.7341 0.2871 -0.0311 0.024 Uiso 1 1 calc R
C55 C 0.05865(18) 0.4023(3) 0.1838(2) 0.0195(6) Uani 1 1 d .
H55 H 0.0155 0.4748 0.1535 0.023 Uiso 1 1 calc R
C56 C 0.13820(18) 0.4466(3) 0.2489(2) 0.0182(6) Uani 1 1 d .
H56 H 0.1488 0.5497 0.2628 0.022 Uiso 1 1 calc R
C57 C -0.04065(19) 0.2017(3) 0.0880(2) 0.0213(6) Uani 1 1 d .
H57A H -0.0909 0.2660 0.0904 0.026 Uiso 1 1 calc R
H57B H -0.0547 0.0979 0.1016 0.026 Uiso 1 1 calc R

loop_
_atom_site_aniso_label
_atom_site_aniso_U_11
_atom_site_aniso_U_22
_atom_site_aniso_U_33
_atom_site_aniso_U_23
_atom_site_aniso_U_13
_atom_site_aniso_U_12
Br10 0.02312(16) 0.02894(17) 0.02527(16) 0.00518(12) 0.00998(13) 0.00314(12)
Br58 0.02907(17) 0.02499(16) 0.02100(16) -0.00336(12) -0.00267(12) 0.00030(13)
N2 0.0118(10) 0.0160(11) 0.0097(10) -0.0013(8) 0.0006(8) -0.0019(8)
N1 0.0121(10) 0.0140(11) 0.0100(10) -0.0010(8) 0.0000(8) -0.0021(8)
C1 0.0122(12) 0.0135(12) 0.0118(12) 0.0023(9) 0.0016(10) -0.0007(9)
C10 0.0138(12) 0.0126(12) 0.0107(12) 0.0010(9) 0.0030(10) 0.0007(9)
C7 0.0142(12) 0.0161(12) 0.0112(12) -0.0009(10) 0.0002(10) -0.0025(10)
C6 0.0132(12) 0.0135(12) 0.0119(12) 0.0005(10) -0.0007(10) -0.0015(10)
C9 0.0136(12) 0.0147(12) 0.0103(12) 0.0000(9) 0.0013(10) -0.0022(10)
C5 0.0127(12) 0.0103(11) 0.0143(12) -0.0001(9) 0.0016(10) -0.0008(9)
C3 0.0092(11) 0.0144(12) 0.0170(13) 0.0021(10) 0.0010(10) 0.0007(9)
C8 0.0169(13) 0.0168(13) 0.0100(12) -0.0019(10) 0.0018(10) -0.0032(10)
C105 0.0146(12) 0.0168(13) 0.0106(12) 0.0010(10) 0.0007(10) -0.0014(10)
C106 0.0104(11) 0.0154(13) 0.0136(12) -0.0014(10) 0.0012(10) -0.0010(9)
C104 0.0163(13) 0.0138(12) 0.0135(12) -0.0032(10) 0.0034(10) -0.0020(10)
C4 0.0089(11) 0.0106(12) 0.0138(12) 0.0013(9) 0.0009(10) 0.0000(9)
C2 0.0135(12) 0.0149(13) 0.0133(12) 0.0015(10) 0.0035(10) -0.0004(10)
C54 0.0105(12) 0.0191(13) 0.0153(13) -0.0007(10) 0.0022(10) -0.0022(10)
C101 0.0119(12) 0.0156(12) 0.0102(12) -0.0012(10) 0.0019(10) -0.0029(10)
C103 0.0210(14) 0.0145(13) 0.0183(13) -0.0013(10) 0.0058(11) 0.0045(10)
C51 0.0113(12) 0.0171(13) 0.0106(12) -0.0003(10) 0.0009(10) -0.0009(10)
C102 0.0207(13) 0.0152(13) 0.0147(13) 0.0022(10) 0.0047(11) 0.0010(10)
C52 0.0121(12) 0.0160(13) 0.0177(13) 0.0014(10) 0.0006(10) 0.0004(10)
C53 0.0149(13) 0.0140(13) 0.0197(14) -0.0009(10) 0.0016(11) -0.0016(10)
C107 0.0251(15) 0.0205(14) 0.0140(13) -0.0015(11) 0.0071(11) 0.0006(11)
C55 0.0134(13) 0.0170(13) 0.0227(14) 0.0005(11) -0.0030(11) 0.0022(10)
C56 0.0146(13) 0.0123(13) 0.0224(14) -0.0014(10) -0.0025(11) 0.0011(10)
C57 0.0134(13) 0.0243(15) 0.0204(14) -0.0013(12) -0.0040(11) -0.0041(11)

loop_
_atom_type_symbol
_atom_type_description
_atom_type_scat_dispersion_real
_atom_type_scat_dispersion_imag
_atom_type_scat_source
C C 0.0033 0.0016 'International Tables Vol C Tables 4.2.6.8 and 6.1.1.4'
H H 0.0000 0.0000 'International Tables Vol C Tables 4.2.6.8 and 6.1.1.4'
Br Br -0.2901 2.4595 'International Tables Vol C Tables 4.2.6.8 and 6.1.1.4'
N N 0.0061 0.0033 'International Tables Vol C Tables 4.2.6.8 and 6.1.1.4'

loop_
_geom_angle_atom_site_label_1
_geom_angle_atom_site_label_2
_geom_angle_atom_site_label_3
_geom_angle
_geom_angle_site_symmetry_1
_geom_angle_site_symmetry_3
C6 N2 H2 126.0 . .
C6 N2 C9 108.0(2) . .
C9 N2 H2 126.0 . .
C4 N1 C1 107.3(2) . .
N1 C1 C10 125.9(2) . 3_666
N1 C1 C2 109.1(2) . .
C10 C1 C2 125.0(2) 3_666 .
C1 C10 C9 125.2(2) 3_666 .
C1 C10 C101 118.4(2) 3_666 .
C9 C10 C101 116.4(2) . .
C6 C7 H7 126.4 . .
C8 C7 H7 126.4 . .
C8 C7 C6 107.3(2) . .
N2 C6 C7 108.8(2) . .
N2 C6 C5 126.5(2) . .
C5 C6 C7 124.7(2) . .
N2 C9 C10 126.6(2) . .
N2 C9 C8 108.3(2) . .
C10 C9 C8 125.1(2) . .
C6 C5 C51 116.4(2) . .
C4 C5 C6 124.6(2) . .
C4 C5 C51 119.0(2) . .
C4 C3 H3 126.7 . .
C2 C3 H3 126.7 . .
C2 C3 C4 106.6(2) . .
C7 C8 C9 107.6(2) . .
C7 C8 H8 126.2 . .
C9 C8 H8 126.2 . .
C106 C105 H105 119.9 . .
C106 C105 C104 120.2(2) . .
C104 C105 H105 119.9 . .
C105 C106 H106 119.4 . .
C101 C106 C105 121.2(2) . .
C101 C106 H106 119.4 . .
C105 C104 C103 118.8(2) . .
C105 C104 C107 120.9(3) . .
C103 C104 C107 120.4(2) . .
N1 C4 C5 126.5(2) . .
N1 C4 C3 109.6(2) . .
C5 C4 C3 124.0(2) . .
C1 C2 H2A 126.3 . .
C3 C2 C1 107.4(2) . .
C3 C2 H2A 126.3 . .
C53 C54 C57 119.8(3) . .
C55 C54 C53 118.9(3) . .
C55 C54 C57 121.2(3) . .
C106 C101 C10 119.2(2) . .
C106 C101 C102 118.6(2) . .
C102 C101 C10 122.2(2) . .
C104 C103 H103 119.5 . .
C102 C103 C104 120.9(3) . .
C102 C103 H103 119.5 . .
C52 C51 C5 120.3(2) . .
C56 C51 C5 121.3(2) . .
C56 C51 C52 118.3(2) . .
C101 C102 H102 119.9 . .
C103 C102 C101 120.3(3) . .
C103 C102 H102 119.9 . .
C51 C52 H52 119.6 . .
C53 C52 C51 120.8(3) . .
C53 C52 H52 119.6 . .
C54 C53 H53 119.8 . .
C52 C53 C54 120.5(3) . .
C52 C53 H53 119.8 . .
Br10 C107 H10A 109.5 . .
Br10 C107 H10B 109.5 . .
C104 C107 Br10 110.65(19) . .
C104 C107 H10A 109.5 . .
C104 C107 H10B 109.5 . .
H10A C107 H10B 108.1 . .
C54 C55 H55 119.9 . .
C56 C55 C54 120.2(3) . .
C56 C55 H55 119.9 . .
C51 C56 H56 119.4 . .
C55 C56 C51 121.3(3) . .
C55 C56 H56 119.4 . .
Br58 C57 H57A 109.6 . .
Br58 C57 H57B 109.6 . .
C54 C57 Br58 110.2(2) . .
C54 C57 H57A 109.6 . .
C54 C57 H57B 109.6 . .
H57A C57 H57B 108.1 . .

loop_
_geom_bond_atom_site_label_1
_geom_bond_atom_site_label_2
_geom_bond_distance
_geom_bond_site_symmetry_2
Br10 C107 1.974(3) .
Br58 C57 1.984(3) .
N2 H2 0.8800 .
N2 C6 1.373(3) .
N2 C9 1.373(3) .
N1 C1 1.375(3) .
N1 C4 1.369(3) .
C1 C10 1.403(4) 3_666
C1 C2 1.451(4) .
C10 C1 1.403(4) 3_666
C10 C9 1.404(4) .
C10 C101 1.498(3) .
C7 H7 0.9500 .
C7 C6 1.438(4) .
C7 C8 1.358(4) .
C6 C5 1.408(4) .
C9 C8 1.443(4) .
C5 C4 1.404(4) .
C5 C51 1.497(4) .
C3 H3 0.9500 .
C3 C4 1.455(4) .
C3 C2 1.360(4) .
C8 H8 0.9500 .
C105 H105 0.9500 .
C105 C106 1.393(4) .
C105 C104 1.396(4) .
C106 H106 0.9500 .
C106 C101 1.392(4) .
C104 C103 1.398(4) .
C104 C107 1.492(4) .
C2 H2A 0.9500 .
C54 C53 1.393(4) .
C54 C55 1.392(4) .
C54 C57 1.494(4) .
C101 C102 1.399(4) .
C103 H103 0.9500 .
C103 C102 1.394(4) .
C51 C52 1.395(4) .
C51 C56 1.390(4) .
C102 H102 0.9500 .
C52 H52 0.9500 .
C52 C53 1.388(4) .
C53 H53 0.9500 .
C107 H10A 0.9900 .
C107 H10B 0.9900 .
C55 H55 0.9500 .
C55 C56 1.387(4) .
C56 H56 0.9500 .
C57 H57A 0.9900 .
C57 H57B 0.9900 .

loop_
_geom_hbond_atom_site_label_D
_geom_hbond_atom_site_label_H
_geom_hbond_atom_site_label_A
_geom_hbond_distance_DH
_geom_hbond_distance_HA
_geom_hbond_distance_DA
_geom_hbond_angle_DHA
_geom_hbond_site_symmetry_A
N2 H2 N1 0.88 2.37 2.911(3) 119.9 .
N2 H2 N1 0.88 2.38 2.916(3) 119.5 3_666

loop_
_geom_torsion_atom_site_label_1
_geom_torsion_atom_site_label_2
_geom_torsion_atom_site_label_3
_geom_torsion_atom_site_label_4
_geom_torsion
_geom_torsion_site_symmetry_1
_geom_torsion_site_symmetry_4
N2 C6 C5 C4 -1.5(4) . .
N2 C6 C5 C51 179.1(2) . .
N2 C9 C8 C7 0.9(3) . .
N1 C1 C2 C3 0.2(3) . .
C1 N1 C4 C5 -178.5(3) . .
C1 N1 C4 C3 0.5(3) . .
C1 C10 C9 N2 4.2(4) 3_666 .
C1 C10 C9 C8 -176.2(3) 3_666 .
C1 C10 C101 C106 -112.4(3) 3_666 .
C1 C10 C101 C102 67.1(3) 3_666 .
C10 C1 C2 C3 -178.2(3) 3_666 .
C10 C9 C8 C7 -178.8(3) . .
C10 C101 C102 C103 -178.8(3) . .
C7 C6 C5 C4 177.7(3) . .
C7 C6 C5 C51 -1.6(4) . .
C6 N2 C9 C10 178.7(3) . .
C6 N2 C9 C8 -1.0(3) . .
C6 C7 C8 C9 -0.4(3) . .
C6 C5 C4 N1 2.5(4) . .
C6 C5 C4 C3 -176.4(3) . .
C6 C5 C51 C52 74.8(3) . .
C6 C5 C51 C56 -102.2(3) . .
C9 N2 C6 C7 0.8(3) . .
C9 N2 C6 C5 -179.9(3) . .
C9 C10 C101 C106 63.6(3) . .
C9 C10 C101 C102 -116.9(3) . .
C5 C51 C52 C53 -174.7(2) . .
C5 C51 C56 C55 174.5(3) . .
C8 C7 C6 N2 -0.2(3) . .
C8 C7 C6 C5 -179.6(3) . .
C105 C106 C101 C10 178.8(2) . .
C105 C106 C101 C102 -0.7(4) . .
C105 C104 C103 C102 -0.3(4) . .
C105 C104 C107 Br10 86.3(3) . .
C106 C105 C104 C103 0.3(4) . .
C106 C105 C104 C107 -178.7(3) . .
C106 C101 C102 C103 0.7(4) . .
C104 C105 C106 C101 0.2(4) . .
C104 C103 C102 C101 -0.2(4) . .
C4 N1 C1 C10 177.9(3) . 3_666
C4 N1 C1 C2 -0.4(3) . .
C4 C5 C51 C52 -104.6(3) . .
C4 C5 C51 C56 78.4(3) . .
C4 C3 C2 C1 0.1(3) . .
C2 C3 C4 N1 -0.4(3) . .
C2 C3 C4 C5 178.6(2) . .
C54 C55 C56 C51 0.2(5) . .
C101 C10 C9 N2 -171.4(2) . .
C101 C10 C9 C8 8.2(4) . .
C103 C104 C107 Br10 -92.6(3) . .
C51 C5 C4 N1 -178.2(2) . .
C51 C5 C4 C3 2.9(4) . .
C51 C52 C53 C54 0.2(4) . .
C52 C51 C56 C55 -2.6(4) . .
C53 C54 C55 C56 2.5(4) . .
C53 C54 C57 Br58 -94.6(3) . .
C107 C104 C103 C102 178.7(3) . .
C55 C54 C53 C52 -2.7(4) . .
C55 C54 C57 Br58 83.8(3) . .
C56 C51 C52 C53 2.4(4) . .
C57 C54 C53 C52 175.7(3) . .
C57 C54 C55 C56 -175.9(3) . .
